data_9007523
loop_
_publ_author_name
'Denne, W. A.'
'Small, R. W. H.'

_publ_section_title
;
 A refinement of the structure of rhombohedral acetamide
;
_journal_name_full 'Acta Crystallographica, Section B'
_journal_page_first 1094
_journal_page_last 1098
_journal_paper_doi 10.1107/S0567740871003583
_journal_volume 27
_journal_year 1971
_chemical_compound_source Synthetic
_chemical_formula_sum 'C2 H5 N O'
_chemical_name_mineral Acetamide
_space_group_IT_number 161
_symmetry_space_group_name_Hall 'R 3 -2"c'
_symmetry_space_group_name_H-M 'R 3 c :H'
_cell_angle_alpha 90
_cell_angle_beta 90
_cell_angle_gamma 120
_cell_length_a 11.526
_cell_length_b 11.526
_cell_length_c 13.589
_cell_formula_units_Z 18
_cell_volume 1563.419
_database_code_amcsd 0009394
_exptl_crystal_density_diffrn 1.129
_cod_original_sg_symbol_H-M 'R 3 c'
_cod_original_formula_sum 'C2 O N H5'
_cod_database_code 9007523

loop_
_space_group_symop_operation_xyz
x,y,z
2/3+x,1/3+y,1/3+z
1/3+x,2/3+y,2/3+z
x,x-y,1/2+z
2/3+x,1/3+x-y,5/6+z
1/3+x,2/3+x-y,1/6+z
-y,-x,1/2+z
2/3-y,1/3-x,5/6+z
1/3-y,2/3-x,1/6+z
-x+y,y,1/2+z
2/3-x+y,1/3+y,5/6+z
1/3-x+y,2/3+y,1/6+z
-y,x-y,z
2/3-y,1/3+x-y,1/3+z
1/3-y,2/3+x-y,2/3+z
-x+y,-x,z
2/3-x+y,1/3-x,1/3+z
1/3-x+y,2/3-x,2/3+z

loop_
_atom_site_aniso_label
_atom_site_aniso_U_11
_atom_site_aniso_U_22
_atom_site_aniso_U_33
_atom_site_aniso_U_12
_atom_site_aniso_U_13
_atom_site_aniso_U_23
C1 0.04240 0.04795 0.07578 0.00909 0.00000 0.00206
C2 0.03735 0.04190 0.05052 0.01615 0.00069 -0.00687
O 0.04644 0.04442 0.07858 0.02070 -0.01237 0.00206
N 0.04391 0.04745 0.06549 0.01868 -0.00344 0.00618

loop_
_atom_site_label
_atom_site_fract_x
_atom_site_fract_y
_atom_site_fract_z
C1 0.47670 0.12550 0.03330
C2 0.34030 0.00060 0.03910
O 0.24170 -0.00390 -0.00140
N 0.33200 -0.10070 0.09090
H1 0.24400 -0.17000 0.09900
H2 0.40900 -0.10000 0.11700
H3 0.47000 0.20200 0.08600
H4 0.52700 0.08700 0.04000
H5 0.48200 0.18900 -0.02100

loop_
_cod_related_entry_id
_cod_related_entry_database
_cod_related_entry_code
1 AMCSD 0009394
